data_4518482
loop_
_publ_author_name
'L\'opez-Aranguren, Pedro'
'Reynaud, Marine'
'G\/luchowski, Pawe\/l'
'Bustinza, Ainhoa'
'Galceran, Montserrat'
'L\'opez del Amo, Juan Miguel'
'Armand, Michel'
'Casas-Cabanas, Montse'

_publ_section_title
;
 Crystalline LiPON as a Bulk-Type Solid Electrolyte
;
_journal_name_full 'ACS Energy Letters'
_journal_page_first 445
_journal_page_last 450
_journal_paper_doi 10.1021/acsenergylett.0c02336
_journal_year 2021
_chemical_formula_sum 'Li3.6 N0.6 O3.4 P'
_chemical_formula_weight 118.7588
_chemical_name_common LiPON
_chemical_name_systematic ' 'Crystalline lithium phosphorous oxynitride''
_space_group_IT_number 11
_space_group_name_Hall '-P 2yb'
_space_group_name_H-M_alt 'P 1 21/m 1'
_symmetry_cell_setting monoclinic
_symmetry_space_group_name_Hall '-P 2yb'
_symmetry_space_group_name_H-M 'P 1 21/m 1'
_cell_angle_alpha 90.0000
_cell_angle_beta 90.528(5)
_cell_angle_gamma 90.0000
_cell_formula_units_Z 2
_cell_length_a 5.0947(3)
_cell_length_b 6.1500(3)
_cell_length_c 5.3209(4)
_cell_measurement_temperature 298
_cell_volume 166.710(18)
_computing_structure_refinement FULLPROF
_diffrn_ambient_temperature 298
_diffrn_radiation_type 'Constant Wavelength Neutron Diffraction'
_diffrn_radiation_wavelength 1.54418
_diffrn_source 'nuclear reactor'
_diffrn_source_type 'D20 ILL'
_pd_instr_location ' D20 ILL'
_pd_meas_2theta_range_inc 0.050576
_pd_meas_2theta_range_max 147.42638
_pd_meas_2theta_range_min -6.12363
_pd_meas_number_of_points 3039
_pd_proc_2theta_range_inc 0.050576
_pd_proc_2theta_range_max 147.4708
_pd_proc_2theta_range_min -6.0792
_pd_proc_ls_prof_R_factor 3.1012
_pd_proc_ls_prof_wR_expected 1.0660
_pd_proc_ls_prof_wR_factor 3.9712
_pd_proc_wavelength 1.544176
_refine_ls_number_parameters 57
_refine_ls_number_reflns 418
_refine_ls_number_restraints 0
_refine_ls_R_I_factor 4.7853
_cod_data_source_file nz0c02336_si_002.cif
_cod_data_source_block Li3p6PO3p4N0p6_NPD
_cod_original_cell_volume 166.706(17)
_cod_original_formula_sum 'Li3.6 P O3.4 N0.6'
_cod_database_code 4518482
_pd_proc_ls_prof_cr_factor 8.7838
_pd_proc_ls_prof_cwr_factor 9.8333
_pd_proc_ls_prof_cwr_expected 2.6396
_pd_proc_ls_prof_chi2 13.8777
_pd_proc_ls_prof_echi2 13.8777

loop_
_symmetry_equiv_pos_as_xyz
x,y,z
-x,y+1/2,-z
-x,-y,-z
x,-y+1/2,z

loop_
_atom_site_label
_atom_site_fract_x
_atom_site_fract_y
_atom_site_fract_z
_atom_site_U_iso_or_equiv
_atom_site_occupancy
_atom_site_adp_type
_atom_site_type_symbol
P1 0.3347(7) 0.75000 0.6765(9) 0.01111 1.00000 Uiso P
O1 0.2201(5) 0.5383(4) 0.8083(5) 0.01111 0.845(13) Uiso O
N1 0.2201(5) 0.5383(4) 0.8083(5) 0.01111 0.155(13) Uiso N
O2 0.3629(6) 0.25000 0.3104(8) 0.01111 0.893(16) Uiso O
N2 0.3629(6) 0.25000 0.3104(8) 0.01111 0.107(16) Uiso N
O3 0.2303(10) 0.75000 0.3960(7) 0.01111 1.000(16) Uiso O
Li1 0.173(2) 0.508(2) 0.183(3) 0.01111 0.623(12) Uiso Li
Li2 0.363(5) 0.25000 0.665(6) 0.01111 0.465(19) Uiso Li
Li3 0.173(5) 0.25000 0.637(5) 0.01111 0.535(19) Uiso Li
Li4 0.362(4) 0.531(4) 0.158(5) 0.01111 0.377(12) Uiso Li
Li5 0.061(9) 0.066(7) 0.50000 0.01111 0.194(14) Uiso Li
Li6 0.00000 0.25000 0.00000 0.01111 0.292(20) Uiso Li

loop_
_atom_type_symbol
_atom_type_scat_length_neutron
_atom_type_scat_source
P 0.51300 V.F._Sears_Neutron_News_3_26_(1992)
O 0.58030 V.F._Sears_Neutron_News_3_26_(1992)
N 0.93600 V.F._Sears_Neutron_News_3_26_(1992)
LI -0.19000 V.F._Sears_Neutron_News_3_26_(1992)
